data_1513550
loop_
_publ_author_name
'Wang, Binjie'
'Shen, Chuang'
'Yao, Jinzhong'
'Yin, Hong'
'Zhang, Yuhong'

_publ_section_title
;
 Palladium(II)-catalyzed ortho-olefination of arenes applying sulfoxides
 as remote directing groups.
;
_journal_issue 1
_journal_name_full 'Organic letters'
_journal_page_first 46
_journal_page_last 49
_journal_paper_doi 10.1021/ol402921w
_journal_volume 16
_journal_year 2014
_chemical_formula_moiety 'C34 H30 F6 O6 Pd2 S2'
_chemical_formula_sum 'C34 H30 F6 O6 Pd2 S2'
_chemical_formula_weight 925.50
_chemical_name_systematic
; 
 ? 
;
_space_group_IT_number 14
_symmetry_cell_setting monoclinic
_symmetry_space_group_name_Hall '-P 2yn'
_symmetry_space_group_name_H-M 'P 1 21/n 1'
_atom_sites_solution_hydrogens geom
_atom_sites_solution_primary direct
_atom_sites_solution_secondary difmap
_audit_creation_method SHELXL-97
_cell_angle_alpha 90.00
_cell_angle_beta 97.687(4)
_cell_angle_gamma 90.00
_cell_formula_units_Z 4
_cell_length_a 11.4942(5)
_cell_length_b 18.5575(6)
_cell_length_c 16.2678(8)
_cell_measurement_reflns_used 4138
_cell_measurement_temperature 293(2)
_cell_measurement_theta_max 29.5865
_cell_measurement_theta_min 3.2789
_cell_volume 3438.8(3)
_computing_cell_refinement 'CrysAlis PRO (Agilent Technologies, 2011)'
_computing_data_collection 'CrysAlis PRO'
_computing_data_reduction 'CrysAlis PRO'
_computing_molecular_graphics 'OLEX2 (Dolomanov et al., 2009)'
_computing_publication_material OLEX2
_computing_structure_refinement 'SHELXL-97 (Sheldrick, 2008)'
_computing_structure_solution 'SHELXS-97 (Sheldrick, 2008)'
_diffrn_ambient_temperature 293(2)
_diffrn_detector_area_resol_mean 10.3592
_diffrn_measured_fraction_theta_full 0.997
_diffrn_measured_fraction_theta_max 0.997
_diffrn_measurement_device_type 'Xcalibur, Atlas, Gemini ultra'
_diffrn_measurement_method '\w scans'
_diffrn_radiation_monochromator graphite
_diffrn_radiation_source 'fine-focus sealed tube'
_diffrn_radiation_type MoK\a
_diffrn_radiation_wavelength 0.71073
_diffrn_reflns_av_R_equivalents 0.0331
_diffrn_reflns_av_sigmaI/netI 0.0498
_diffrn_reflns_limit_h_max 11
_diffrn_reflns_limit_h_min -13
_diffrn_reflns_limit_k_max 22
_diffrn_reflns_limit_k_min -18
_diffrn_reflns_limit_l_max 19
_diffrn_reflns_limit_l_min -17
_diffrn_reflns_number 13819
_diffrn_reflns_theta_full 25.35
_diffrn_reflns_theta_max 25.35
_diffrn_reflns_theta_min 3.35
_exptl_absorpt_coefficient_mu 1.244
_exptl_absorpt_correction_T_max 0.8070
_exptl_absorpt_correction_T_min 0.6915
_exptl_absorpt_correction_type multi-scan
_exptl_absorpt_process_details
;
CrysAlis PRO (Agilent Technologies, 2011) 
;
_exptl_crystal_colour yellow
_exptl_crystal_density_diffrn 1.788
_exptl_crystal_density_method 'not measured'
_exptl_crystal_description block
_exptl_crystal_F_000 1840
_exptl_crystal_size_max 0.32
_exptl_crystal_size_mid 0.26
_exptl_crystal_size_min 0.18
_refine_diff_density_max 0.893
_refine_diff_density_min -0.859
_refine_diff_density_rms 0.109
_refine_ls_extinction_method none
_refine_ls_goodness_of_fit_ref 1.070
_refine_ls_hydrogen_treatment constr
_refine_ls_matrix_type full
_refine_ls_number_parameters 453
_refine_ls_number_reflns 6295
_refine_ls_number_restraints 60
_refine_ls_restrained_S_all 1.156
_refine_ls_R_factor_all 0.0707
_refine_ls_R_factor_gt 0.0456
_refine_ls_shift/su_max 0.000
_refine_ls_shift/su_mean 0.000
_refine_ls_structure_factor_coef Fsqd
_refine_ls_weighting_details 'calc w=1/[\s^2^(Fo^2^)+(0.0651P)^2^+3.9311P] where P=(Fo^2^+2Fc^2^)/3'
_refine_ls_weighting_scheme calc
_refine_ls_wR_factor_gt 0.1186
_refine_ls_wR_factor_ref 0.1355
_reflns_number_gt 4642
_reflns_number_total 6295
_reflns_threshold_expression >2sigma(I)
_cod_data_source_file ol402921w_si_004.cif
_cod_data_source_block 130505_wbj7_146_2
_cod_original_cell_volume 3438.8(2)
_cod_original_sg_symbol_H-M 'P 21/n'
_cod_database_code 1513550

loop_
_symmetry_equiv_pos_as_xyz
'x, y, z'
'-x+1/2, y+1/2, -z+1/2'
'-x, -y, -z'
'x-1/2, -y-1/2, z-1/2'

loop_
_atom_site_label
_atom_site_type_symbol
_atom_site_fract_x
_atom_site_fract_y
_atom_site_fract_z
_atom_site_U_iso_or_equiv
_atom_site_adp_type
_atom_site_occupancy
_atom_site_symmetry_multiplicity
_atom_site_calc_flag
_atom_site_refinement_flags
Pd1 Pd 0.17665(4) 0.04586(2) 0.25780(3) 0.04439(17) Uani 1 1 d .
Pd2 Pd 0.34125(4) 0.17770(2) 0.29967(3) 0.03988(16) Uani 1 1 d .
S1 S 0.27462(15) -0.04960(8) 0.22323(11) 0.0493(4) Uani 1 1 d .
S2 S 0.50371(14) 0.13951(8) 0.25707(10) 0.0451(4) Uani 1 1 d .
F1 F 0.1404(6) 0.1444(4) -0.0163(3) 0.122(2) Uani 1 1 d .
F2 F 0.3210(6) 0.1332(4) 0.0051(4) 0.138(3) Uani 1 1 d .
F3 F 0.2443(7) 0.2344(3) 0.0136(3) 0.124(2) Uani 1 1 d .
F4 F -0.1050(10) 0.1971(6) 0.3327(9) 0.232(4) Uani 1 1 d U
F5 F -0.0091(9) 0.2920(7) 0.3201(8) 0.222(4) Uani 1 1 d U
F6 F 0.0046(11) 0.2381(7) 0.4298(10) 0.247(4) Uani 1 1 d U
O1 O 0.4010(4) -0.0534(3) 0.2520(3) 0.0677(14) Uani 1 1 d .
O2 O 0.4871(4) 0.0999(3) 0.1780(3) 0.0641(13) Uani 1 1 d .
O3 O 0.1802(4) 0.0955(2) 0.1387(3) 0.0577(12) Uani 1 1 d .
O4 O 0.2764(4) 0.1986(2) 0.1720(3) 0.0551(11) Uani 1 1 d .
O5 O 0.0653(4) 0.1271(2) 0.2893(3) 0.0575(12) Uani 1 1 d .
O6 O 0.1867(4) 0.2169(2) 0.3348(3) 0.0521(11) Uani 1 1 d .
C1 C 0.3459(7) -0.0546(4) 0.0710(5) 0.069(2) Uani 1 1 d .
H1 H 0.4215 -0.0516 0.0993 0.083 Uiso 1 1 calc R
C2 C 0.3275(8) -0.0572(5) -0.0158(6) 0.079(2) Uani 1 1 d .
H2 H 0.3914 -0.0557 -0.0454 0.095 Uiso 1 1 calc R
C3 C 0.2133(8) -0.0619(4) -0.0584(5) 0.066(2) Uani 1 1 d .
C4 C 0.1209(7) -0.0652(4) -0.0140(5) 0.0610(19) Uani 1 1 d .
H4 H 0.0451 -0.0696 -0.0419 0.073 Uiso 1 1 calc R
C5 C 0.1374(6) -0.0620(4) 0.0708(5) 0.0565(17) Uani 1 1 d .
H5 H 0.0733 -0.0634 0.1001 0.068 Uiso 1 1 calc R
C6 C 0.2516(6) -0.0566(3) 0.1131(4) 0.0510(16) Uani 1 1 d .
C7 C 0.1930(9) -0.0635(6) -0.1516(6) 0.099(3) Uani 1 1 d .
H7A H 0.1783 -0.0155 -0.1724 0.149 Uiso 1 1 calc R
H7B H 0.1264 -0.0935 -0.1699 0.149 Uiso 1 1 calc R
H7C H 0.2612 -0.0826 -0.1721 0.149 Uiso 1 1 calc R
C8 C 0.2070(8) -0.1317(3) 0.2531(5) 0.067(2) Uani 1 1 d .
H8A H 0.1878 -0.1619 0.2045 0.080 Uiso 1 1 calc R
H8B H 0.2626 -0.1577 0.2924 0.080 Uiso 1 1 calc R
C9 C 0.0968(7) -0.1173(4) 0.2917(5) 0.069(2) Uani 1 1 d .
H9A H 0.0407 -0.0921 0.2519 0.083 Uiso 1 1 calc R
H9B H 0.0621 -0.1628 0.3046 0.083 Uiso 1 1 calc R
C10 C 0.1205(6) -0.0732(4) 0.3690(5) 0.0556(17) Uani 1 1 d .
C11 C 0.1034(7) -0.1025(4) 0.4460(6) 0.070(2) Uani 1 1 d .
H11 H 0.0750 -0.1492 0.4487 0.084 Uiso 1 1 calc R
C12 C 0.1283(7) -0.0628(5) 0.5179(6) 0.080(2) Uani 1 1 d .
H12 H 0.1178 -0.0824 0.5690 0.096 Uiso 1 1 calc R
C13 C 0.1694(7) 0.0072(5) 0.5120(5) 0.077(2) Uani 1 1 d .
H13 H 0.1851 0.0348 0.5600 0.092 Uiso 1 1 calc R
C14 C 0.1876(6) 0.0368(4) 0.4375(5) 0.0571(18) Uani 1 1 d .
H14 H 0.2164 0.0835 0.4357 0.069 Uiso 1 1 calc R
C15 C 0.1631(5) -0.0025(3) 0.3653(4) 0.0477(15) Uani 1 1 d .
C16 C 0.6317(6) 0.2597(4) 0.3091(4) 0.0517(16) Uani 1 1 d .
H16 H 0.6123 0.2494 0.3615 0.062 Uiso 1 1 calc R
C17 C 0.6986(6) 0.3195(4) 0.2970(5) 0.0606(19) Uani 1 1 d .
H17 H 0.7245 0.3495 0.3415 0.073 Uiso 1 1 calc R
C18 C 0.7270(6) 0.3349(4) 0.2198(5) 0.0607(19) Uani 1 1 d .
C19 C 0.6852(7) 0.2911(4) 0.1541(5) 0.064(2) Uani 1 1 d .
H19 H 0.7019 0.3025 0.1012 0.077 Uiso 1 1 calc R
C20 C 0.6190(6) 0.2306(4) 0.1650(4) 0.0534(17) Uani 1 1 d .
H20 H 0.5921 0.2010 0.1204 0.064 Uiso 1 1 calc R
C21 C 0.5939(5) 0.2154(3) 0.2434(4) 0.0441(15) Uani 1 1 d .
C22 C 0.8040(8) 0.4010(5) 0.2101(6) 0.088(3) Uani 1 1 d .
H22A H 0.7575 0.4440 0.2110 0.132 Uiso 1 1 calc R
H22B H 0.8351 0.3981 0.1583 0.132 Uiso 1 1 calc R
H22C H 0.8674 0.4024 0.2549 0.132 Uiso 1 1 calc R
C23 C 0.5934(6) 0.0862(4) 0.3347(5) 0.0624(19) Uani 1 1 d .
H23A H 0.6243 0.0449 0.3082 0.075 Uiso 1 1 calc R
H23B H 0.6593 0.1150 0.3596 0.075 Uiso 1 1 calc R
C24 C 0.5240(6) 0.0607(3) 0.4014(4) 0.0536(17) Uani 1 1 d .
H24A H 0.4539 0.0360 0.3760 0.064 Uiso 1 1 calc R
H24B H 0.5707 0.0266 0.4370 0.064 Uiso 1 1 calc R
C25 C 0.4895(6) 0.1223(3) 0.4525(4) 0.0464(15) Uani 1 1 d .
C26 C 0.5361(7) 0.1285(4) 0.5362(5) 0.0626(19) Uani 1 1 d .
H26 H 0.5862 0.0928 0.5604 0.075 Uiso 1 1 calc R
C27 C 0.5097(7) 0.1854(4) 0.5830(5) 0.070(2) Uani 1 1 d .
H27 H 0.5423 0.1885 0.6383 0.084 Uiso 1 1 calc R
C28 C 0.4350(7) 0.2382(4) 0.5486(5) 0.065(2) Uani 1 1 d .
H28 H 0.4169 0.2771 0.5807 0.079 Uiso 1 1 calc R
C29 C 0.3867(6) 0.2337(3) 0.4662(4) 0.0501(16) Uani 1 1 d .
H29 H 0.3360 0.2696 0.4431 0.060 Uiso 1 1 calc R
C30 C 0.4131(5) 0.1763(3) 0.4181(4) 0.0405(14) Uani 1 1 d .
C31 C 0.2279(6) 0.1526(4) 0.1234(4) 0.0492(16) Uani 1 1 d .
C32 C 0.2328(8) 0.1671(4) 0.0312(5) 0.066(2) Uani 1 1 d .
C33 C 0.0897(7) 0.1872(4) 0.3191(6) 0.068(2) Uani 1 1 d U
C34 C -0.0097(9) 0.2292(6) 0.3378(9) 0.102(3) Uani 1 1 d U

loop_
_atom_site_aniso_label
_atom_site_aniso_U_11
_atom_site_aniso_U_22
_atom_site_aniso_U_33
_atom_site_aniso_U_23
_atom_site_aniso_U_13
_atom_site_aniso_U_12
Pd1 0.0485(3) 0.0304(3) 0.0532(3) 0.0003(2) 0.0027(2) -0.0033(2)
Pd2 0.0397(3) 0.0309(3) 0.0486(3) 0.00141(19) 0.0040(2) 0.00066(19)
S1 0.0532(9) 0.0353(8) 0.0572(11) -0.0039(7) -0.0004(8) -0.0007(7)
S2 0.0484(9) 0.0380(8) 0.0494(9) -0.0015(7) 0.0084(7) 0.0038(7)
F1 0.132(5) 0.166(6) 0.059(3) 0.020(3) -0.012(3) -0.053(5)
F2 0.142(5) 0.199(7) 0.083(4) 0.025(4) 0.046(4) 0.079(5)
F3 0.214(7) 0.087(4) 0.069(4) 0.020(3) 0.011(4) -0.037(4)
F4 0.174(7) 0.205(8) 0.317(10) 0.007(8) 0.033(8) 0.021(7)
F5 0.189(7) 0.191(7) 0.293(9) 0.047(8) 0.056(7) 0.032(7)
F6 0.224(8) 0.243(9) 0.279(10) 0.007(8) 0.045(8) 0.039(7)
O1 0.060(3) 0.058(3) 0.081(4) -0.007(3) -0.008(3) 0.007(2)
O2 0.074(3) 0.054(3) 0.065(3) -0.018(2) 0.012(3) -0.002(3)
O3 0.078(3) 0.041(3) 0.051(3) 0.005(2) -0.001(2) -0.008(2)
O4 0.072(3) 0.042(2) 0.049(3) 0.001(2) -0.001(2) -0.002(2)
O5 0.049(3) 0.038(3) 0.084(4) 0.000(2) 0.006(2) 0.007(2)
O6 0.039(2) 0.046(3) 0.072(3) -0.005(2) 0.008(2) 0.005(2)
C1 0.053(4) 0.079(5) 0.077(6) -0.015(4) 0.011(4) 0.000(4)
C2 0.073(5) 0.087(6) 0.081(6) -0.017(5) 0.027(5) -0.003(5)
C3 0.086(6) 0.055(4) 0.057(5) -0.011(4) 0.008(4) 0.004(4)
C4 0.060(4) 0.053(4) 0.067(5) -0.009(4) 0.000(4) 0.000(4)
C5 0.052(4) 0.053(4) 0.064(5) -0.007(3) 0.006(3) 0.001(3)
C6 0.054(4) 0.038(3) 0.060(4) -0.010(3) 0.003(3) 0.001(3)
C7 0.113(8) 0.117(8) 0.068(6) -0.011(5) 0.007(5) 0.013(6)
C8 0.102(6) 0.029(3) 0.069(5) -0.001(3) 0.007(4) -0.006(4)
C9 0.073(5) 0.046(4) 0.086(6) 0.002(4) 0.006(4) -0.021(4)
C10 0.052(4) 0.047(4) 0.067(5) 0.011(3) 0.006(3) -0.007(3)
C11 0.065(5) 0.065(5) 0.081(6) 0.019(4) 0.015(4) -0.004(4)
C12 0.074(5) 0.098(7) 0.068(6) 0.022(5) 0.010(4) -0.009(5)
C13 0.070(5) 0.100(7) 0.059(5) -0.003(5) 0.004(4) -0.004(5)
C14 0.052(4) 0.056(4) 0.063(5) 0.000(4) 0.006(3) -0.007(3)
C15 0.042(3) 0.045(4) 0.056(4) 0.004(3) 0.005(3) -0.006(3)
C16 0.050(4) 0.062(4) 0.042(4) 0.001(3) 0.003(3) -0.007(3)
C17 0.059(4) 0.057(4) 0.064(5) 0.004(4) 0.003(4) -0.016(4)
C18 0.048(4) 0.054(4) 0.080(6) 0.020(4) 0.008(4) 0.001(3)
C19 0.070(5) 0.064(5) 0.061(5) 0.018(4) 0.018(4) 0.002(4)
C20 0.066(4) 0.049(4) 0.046(4) 0.001(3) 0.013(3) 0.005(3)
C21 0.036(3) 0.046(3) 0.051(4) 0.004(3) 0.006(3) 0.006(3)
C22 0.088(6) 0.067(5) 0.110(7) 0.026(5) 0.015(5) -0.021(5)
C23 0.064(4) 0.049(4) 0.073(5) 0.015(4) 0.007(4) 0.025(4)
C24 0.059(4) 0.036(3) 0.065(5) 0.012(3) 0.004(3) 0.002(3)
C25 0.052(4) 0.035(3) 0.052(4) 0.009(3) 0.007(3) -0.009(3)
C26 0.065(5) 0.056(4) 0.064(5) 0.016(4) 0.000(4) 0.002(4)
C27 0.082(5) 0.077(5) 0.047(4) 0.001(4) -0.002(4) 0.005(5)
C28 0.080(5) 0.065(5) 0.053(5) -0.008(4) 0.014(4) 0.000(4)
C29 0.055(4) 0.046(4) 0.049(4) 0.002(3) 0.006(3) 0.004(3)
C30 0.041(3) 0.034(3) 0.046(4) 0.003(3) 0.003(3) -0.010(3)
C31 0.058(4) 0.041(4) 0.047(4) 0.003(3) -0.001(3) 0.008(3)
C32 0.081(5) 0.060(5) 0.054(5) 0.006(4) -0.001(4) -0.004(4)
C33 0.051(4) 0.051(4) 0.106(6) 0.022(4) 0.026(4) 0.023(4)
C34 0.071(5) 0.070(5) 0.167(7) 0.023(6) 0.028(6) 0.003(5)

loop_
_atom_type_symbol
_atom_type_description
_atom_type_scat_dispersion_real
_atom_type_scat_dispersion_imag
_atom_type_scat_source
C C 0.0033 0.0016 'International Tables Vol C Tables 4.2.6.8 and 6.1.1.4'
H H 0.0000 0.0000 'International Tables Vol C Tables 4.2.6.8 and 6.1.1.4'
F F 0.0171 0.0103 'International Tables Vol C Tables 4.2.6.8 and 6.1.1.4'
O O 0.0106 0.0060 'International Tables Vol C Tables 4.2.6.8 and 6.1.1.4'
Pd Pd -0.9988 1.0072 'International Tables Vol C Tables 4.2.6.8 and 6.1.1.4'
S S 0.1246 0.1234 'International Tables Vol C Tables 4.2.6.8 and 6.1.1.4'

loop_
_geom_angle_atom_site_label_1
_geom_angle_atom_site_label_2
_geom_angle_atom_site_label_3
_geom_angle
C15 Pd1 O5 89.3(2)
C15 Pd1 O3 176.3(2)
O5 Pd1 O3 89.86(19)
C15 Pd1 S1 87.99(19)
O5 Pd1 S1 172.56(13)
O3 Pd1 S1 92.45(13)
C15 Pd1 Pd2 106.19(18)
O5 Pd1 Pd2 75.70(13)
O3 Pd1 Pd2 77.06(12)
S1 Pd1 Pd2 111.72(5)
C30 Pd2 O6 89.9(2)
C30 Pd2 O4 169.66(19)
O6 Pd2 O4 90.23(18)
C30 Pd2 S2 92.35(18)
O6 Pd2 S2 177.24(14)
O4 Pd2 S2 87.30(14)
C30 Pd2 Pd1 111.24(15)
O6 Pd2 Pd1 79.48(12)
O4 Pd2 Pd1 78.93(12)
S2 Pd2 Pd1 101.25(4)
O1 S1 C6 108.9(3)
O1 S1 C8 108.5(4)
C6 S1 C8 101.4(3)
O1 S1 Pd1 118.3(2)
C6 S1 Pd1 107.6(2)
C8 S1 Pd1 110.8(3)
O2 S2 C21 107.2(3)
O2 S2 C23 109.4(3)
C21 S2 C23 103.4(3)
O2 S2 Pd2 114.9(2)
C21 S2 Pd2 108.6(2)
C23 S2 Pd2 112.6(2)
C31 O3 Pd1 127.8(4)
C31 O4 Pd2 124.0(4)
C33 O5 Pd1 129.4(5)
C33 O6 Pd2 124.7(5)
C6 C1 C2 119.0(7)
C6 C1 H1 120.5
C2 C1 H1 120.5
C1 C2 C3 120.3(8)
C1 C2 H2 119.8
C3 C2 H2 119.8
C4 C3 C2 119.0(7)
C4 C3 C7 120.4(8)
C2 C3 C7 120.5(8)
C3 C4 C5 121.3(7)
C3 C4 H4 119.4
C5 C4 H4 119.4
C4 C5 C6 119.5(7)
C4 C5 H5 120.2
C6 C5 H5 120.2
C1 C6 C5 120.8(7)
C1 C6 S1 119.0(6)
C5 C6 S1 120.1(6)
C3 C7 H7A 109.5
C3 C7 H7B 109.5
H7A C7 H7B 109.5
C3 C7 H7C 109.5
H7A C7 H7C 109.5
H7B C7 H7C 109.5
C9 C8 S1 112.1(5)
C9 C8 H8A 109.2
S1 C8 H8A 109.2
C9 C8 H8B 109.2
S1 C8 H8B 109.2
H8A C8 H8B 107.9
C10 C9 C8 112.3(6)
C10 C9 H9A 109.2
C8 C9 H9A 109.2
C10 C9 H9B 109.2
C8 C9 H9B 109.2
H9A C9 H9B 107.9
C11 C10 C15 119.3(7)
C11 C10 C9 120.6(7)
C15 C10 C9 120.0(6)
C12 C11 C10 120.9(8)
C12 C11 H11 119.5
C10 C11 H11 119.5
C11 C12 C13 118.3(8)
C11 C12 H12 120.9
C13 C12 H12 120.9
C14 C13 C12 121.9(8)
C14 C13 H13 119.0
C12 C13 H13 119.0
C13 C14 C15 120.2(7)
C13 C14 H14 119.9
C15 C14 H14 119.9
C14 C15 C10 119.4(6)
C14 C15 Pd1 118.6(5)
C10 C15 Pd1 121.8(5)
C21 C16 C17 119.7(7)
C21 C16 H16 120.2
C17 C16 H16 120.2
C18 C17 C16 120.3(7)
C18 C17 H17 119.8
C16 C17 H17 119.8
C17 C18 C19 119.1(7)
C17 C18 C22 118.3(8)
C19 C18 C22 122.7(8)
C18 C19 C20 121.5(7)
C18 C19 H19 119.3
C20 C19 H19 119.3
C21 C20 C19 118.3(7)
C21 C20 H20 120.9
C19 C20 H20 120.9
C16 C21 C20 121.1(6)
C16 C21 S2 120.3(5)
C20 C21 S2 118.5(5)
C18 C22 H22A 109.5
C18 C22 H22B 109.5
H22A C22 H22B 109.5
C18 C22 H22C 109.5
H22A C22 H22C 109.5
H22B C22 H22C 109.5
C24 C23 S2 111.5(5)
C24 C23 H23A 109.3
S2 C23 H23A 109.3
C24 C23 H23B 109.3
S2 C23 H23B 109.3
H23A C23 H23B 108.0
C25 C24 C23 111.4(5)
C25 C24 H24A 109.4
C23 C24 H24A 109.4
C25 C24 H24B 109.4
C23 C24 H24B 109.4
H24A C24 H24B 108.0
C30 C25 C26 118.0(6)
C30 C25 C24 121.5(6)
C26 C25 C24 120.5(6)
C27 C26 C25 121.5(7)
C27 C26 H26 119.2
C25 C26 H26 119.2
C26 C27 C28 120.1(7)
C26 C27 H27 120.0
C28 C27 H27 120.0
C27 C28 C29 120.0(7)
C27 C28 H28 120.0
C29 C28 H28 120.0
C30 C29 C28 120.4(6)
C30 C29 H29 119.8
C28 C29 H29 119.8
C29 C30 C25 120.0(6)
C29 C30 Pd2 116.4(5)
C25 C30 Pd2 123.6(5)
O3 C31 O4 129.4(6)
O3 C31 C32 115.2(6)
O4 C31 C32 115.4(6)
F3 C32 F1 106.4(7)
F3 C32 F2 106.6(8)
F1 C32 F2 104.9(8)
F3 C32 C31 114.0(7)
F1 C32 C31 113.0(7)
F2 C32 C31 111.3(6)
O5 C33 O6 129.4(7)
O5 C33 C34 115.1(8)
O6 C33 C34 115.5(8)
F5 C34 F4 118.9(12)
F5 C34 C33 116.3(11)
F4 C34 C33 116.3(11)
F5 C34 F6 97.4(12)
F4 C34 F6 95.6(11)
C33 C34 F6 106.6(10)

loop_
_geom_bond_atom_site_label_1
_geom_bond_atom_site_label_2
_geom_bond_distance
Pd1 C15 1.990(6)
Pd1 O5 2.086(4)
Pd1 O3 2.151(5)
Pd1 S1 2.2117(16)
Pd1 Pd2 3.1119(6)
Pd2 C30 1.992(6)
Pd2 O6 2.070(4)
Pd2 O4 2.147(4)
Pd2 S2 2.1945(16)
S1 O1 1.467(5)
S1 C6 1.781(7)
S1 C8 1.806(7)
S2 O2 1.472(5)
S2 C21 1.781(6)
S2 C23 1.813(7)
F1 C32 1.298(9)
F2 C32 1.312(10)
F3 C32 1.291(9)
F4 C34 1.240(13)
F5 C34 1.201(13)
F6 C34 1.493(18)
O3 C31 1.233(8)
O4 C31 1.244(8)
O5 C33 1.233(9)
O6 C33 1.238(9)
C1 C6 1.358(10)
C1 C2 1.400(12)
C1 H1 0.9300
C2 C3 1.403(12)
C2 H2 0.9300
C3 C4 1.364(11)
C3 C7 1.504(11)
C4 C5 1.368(10)
C4 H4 0.9300
C5 C6 1.402(9)
C5 H5 0.9300
C7 H7A 0.9600
C7 H7B 0.9600
C7 H7C 0.9600
C8 C9 1.511(11)
C8 H8A 0.9700
C8 H8B 0.9700
C9 C10 1.495(10)
C9 H9A 0.9700
C9 H9B 0.9700
C10 C11 1.403(10)
C10 C15 1.405(9)
C11 C12 1.379(12)
C11 H11 0.9300
C12 C13 1.391(12)
C12 H12 0.9300
C13 C14 1.372(11)
C13 H13 0.9300
C14 C15 1.379(10)
C14 H14 0.9300
C16 C21 1.371(9)
C16 C17 1.379(9)
C16 H16 0.9300
C17 C18 1.369(10)
C17 H17 0.9300
C18 C19 1.378(11)
C18 C22 1.532(10)
C19 C20 1.380(10)
C19 H19 0.9300
C20 C21 1.374(9)
C20 H20 0.9300
C22 H22A 0.9600
C22 H22B 0.9600
C22 H22C 0.9600
C23 C24 1.506(10)
C23 H23A 0.9700
C23 H23B 0.9700
C24 C25 1.498(9)
C24 H24A 0.9700
C24 H24B 0.9700
C25 C30 1.399(8)
C25 C26 1.399(9)
C26 C27 1.359(10)
C26 H26 0.9300
C27 C28 1.372(10)
C27 H27 0.9300
C28 C29 1.383(10)
C28 H28 0.9300
C29 C30 1.380(9)
C29 H29 0.9300
C31 C32 1.531(10)
C33 C34 1.448(12)
